data_2221575
loop_
_publ_author_name
'Chen, Yu-xiang'
'Zhao, Zhen-dong'
'Gu, Yan'
'Wang, Yu-min'

_publ_section_title
;1,4a,7-Trimethyl-7-vinyl-1,2,3,4,4a,4b,5,6,7,9,10,10a-dodecahydrophenanthrene-1-carboxylic
 acid
;
_journal_coeditor_code AT2757
_journal_issue 5
_journal_name_full 'Acta Crystallographica Section E'
_journal_page_first o1117
_journal_paper_doi 10.1107/S1600536809013233
_journal_volume 65
_journal_year 2009
_chemical_formula_sum 'C20 H30 O2'
_chemical_formula_weight 302.44
_chemical_melting_point 490
_chemical_name_systematic
;
1,4a,7-trimethyl-7-vinyl-1,2,3,4,4a,4b,5,6,7,9,10,10a-
dodecahydrophenanthrene-1-carboxylic acid
;
_space_group_IT_number 18
_symmetry_cell_setting orthorhombic
_symmetry_space_group_name_Hall 'P 2 2ab'
_symmetry_space_group_name_H-M 'P 21 21 2'
_atom_sites_solution_hydrogens geom
_atom_sites_solution_primary direct
_atom_sites_solution_secondary difmap
_audit_creation_method SHELXL-97
_cell_angle_alpha 90.00
_cell_angle_beta 90.00
_cell_angle_gamma 90.00
_cell_formula_units_Z 4
_cell_length_a 20.818(4)
_cell_length_b 10.990(2)
_cell_length_c 7.7650(16)
_cell_measurement_reflns_used 25
_cell_measurement_temperature 293(2)
_cell_measurement_theta_max 12
_cell_measurement_theta_min 9
_cell_volume 1776.6(6)
_computing_cell_refinement 'CAD-4 EXPRESS (Enraf--Nonius, 1994)'
_computing_data_collection 'CAD-4 EXPRESS (Enraf--Nonius, 1994)'
_computing_data_reduction 'XCAD4 (Harms & Wocadlo,1995)'
_computing_molecular_graphics 'SHELXTL (Sheldrick, 2008)'
_computing_publication_material 'SHEXL97 (Sheldrick, 2008)'
_computing_structure_refinement 'SHELXL97 (Sheldrick, 2008)'
_computing_structure_solution 'SHELXS97 (Sheldrick, 2008)'
_diffrn_ambient_temperature 293(2)
_diffrn_measured_fraction_theta_full 0.994
_diffrn_measured_fraction_theta_max 0.994
_diffrn_measurement_device_type 'Enraf--Nonius CAD-4'
_diffrn_measurement_method \w/2\q
_diffrn_radiation_monochromator graphite
_diffrn_radiation_source 'fine-focus sealed tube'
_diffrn_radiation_type MoK\a
_diffrn_radiation_wavelength 0.71073
_diffrn_reflns_av_R_equivalents 0.0000
_diffrn_reflns_av_sigmaI/netI 0.0333
_diffrn_reflns_limit_h_max 25
_diffrn_reflns_limit_h_min 0
_diffrn_reflns_limit_k_max 13
_diffrn_reflns_limit_k_min 0
_diffrn_reflns_limit_l_max 9
_diffrn_reflns_limit_l_min -9
_diffrn_reflns_number 1862
_diffrn_reflns_theta_full 25.25
_diffrn_reflns_theta_max 25.25
_diffrn_reflns_theta_min 1.96
_diffrn_standards_decay_% 1
_diffrn_standards_interval_count 200
_diffrn_standards_interval_time 120
_diffrn_standards_number 3
_exptl_absorpt_coefficient_mu 0.071
_exptl_absorpt_correction_T_max 0.9930
_exptl_absorpt_correction_T_min 0.9791
_exptl_absorpt_correction_type psi-scan
_exptl_absorpt_process_details '(North <i>et al.</i>,  1968)'
_exptl_crystal_colour colorless
_exptl_crystal_density_diffrn 1.131
_exptl_crystal_density_method 'not measured'
_exptl_crystal_description 'rectangular plate'
_exptl_crystal_F_000 664
_exptl_crystal_size_max 0.30
_exptl_crystal_size_mid 0.20
_exptl_crystal_size_min 0.10
_refine_diff_density_max 0.159
_refine_diff_density_min -0.167
_refine_ls_extinction_method none
_refine_ls_goodness_of_fit_ref 1.000
_refine_ls_hydrogen_treatment constr
_refine_ls_matrix_type full
_refine_ls_number_parameters 193
_refine_ls_number_reflns 1862
_refine_ls_number_restraints 0
_refine_ls_restrained_S_all 1.000
_refine_ls_R_factor_all 0.1016
_refine_ls_R_factor_gt 0.0651
_refine_ls_shift/su_max_lt 0.001
_refine_ls_shift/su_mean <0.001
_refine_ls_structure_factor_coef Fsqd
_refine_ls_weighting_details 'calc w=1/[\s^2^(Fo^2^)+(0.1000P)^2^+0.6000P] where P=(Fo^2^+2Fc^2^)/3'
_refine_ls_weighting_scheme calc
_refine_ls_wR_factor_gt 0.1621
_refine_ls_wR_factor_ref 0.1875
_reflns_number_gt 1231
_reflns_number_total 1862
_reflns_threshold_expression I>2\s(I)
_cod_data_source_file at2757.cif
_cod_data_source_block I
_cod_depositor_comments
;
The following automatic conversions were performed:
'_symmetry_cell_setting' value 'Orthorhombic' changed to 'orthorhombic'
according to '/home/saulius/struct/CIF-dictionaries/cif_core.dic'
dictionary named 'cif_core.dic' version 2.4.1 from 2010-06-29.

Automatic conversion script
Id: cif_fix_enum 1527 2010-12-29 10:47:43Z saulius 

The following automatic conversions were performed:

'_chemical_melting_point' value '490K' was changed to '490' - the
value should be numeric and without a unit designator.

Automatic conversion script
Id: cif_fix_values 1646 2011-03-28 12:23:43Z adriana 

The following automatic conversions were performed:

'_chemical_melting_point' value '490K' was changed to '490' - the
value should be numeric and without a unit
designator.

'_symmetry_cell_setting' value 'Orthorhombic' changed to
'orthorhombic' according to
/home/saulius/struct/CIF-dictionaries/cif_core.dic dictionary named
'cif_core.dic' version 2.4.1 from 2010-06-29.

Automatic conversion script
Id: cif_fix_values 1715 2011-07-08 13:25:40Z adriana 
;
_cod_database_code 2221575
_cod_database_fobs_code 2221575

loop_
_symmetry_equiv_pos_as_xyz
'x, y, z'
'-x, -y, z'
'-x+1/2, y+1/2, -z'
'x+1/2, -y+1/2, -z'

loop_
_atom_site_type_symbol
_atom_site_label
_atom_site_fract_x
_atom_site_fract_y
_atom_site_fract_z
_atom_site_U_iso_or_equiv
_atom_site_adp_type
_atom_site_calc_flag
_atom_site_refinement_flags
_atom_site_occupancy
_atom_site_disorder_assembly
_atom_site_disorder_group
O O1 0.99697(17) 0.6536(3) 0.9540(7) 0.1009(15) Uani d . 1 . .
O O2 0.91875(17) 0.5243(3) 0.9640(8) 0.1170(19) Uani d . 1 . .
H H2B 0.9493 0.4772 0.9603 0.176 Uiso calc R 1 . .
C C1 0.5623(5) 0.9204(9) 0.5670(15) 0.149(4) Uani d . 1 . .
H H1A 0.5421 0.9085 0.6725 0.179 Uiso calc R 1 . .
H H1B 0.5589 0.9950 0.5113 0.179 Uiso calc R 1 . .
C C2 0.5940(4) 0.8361(8) 0.5000(12) 0.119(3) Uani d . 1 . .
H H2A 0.6125 0.8558 0.3947 0.143 Uiso calc R 1 . .
C C3 0.5645(3) 0.6180(8) 0.4461(11) 0.124(3) Uani d . 1 . .
H H3A 0.5725 0.6340 0.3264 0.186 Uiso calc R 1 . .
H H3B 0.5200 0.6321 0.4713 0.186 Uiso calc R 1 . .
H H3C 0.5752 0.5350 0.4715 0.186 Uiso calc R 1 . .
C C4 0.6077(3) 0.7061(6) 0.5606(8) 0.0801(17) Uani d . 1 . .
C C5 0.6758(2) 0.6766(5) 0.5262(7) 0.0711(14) Uani d . 1 . .
H H5A 0.6874 0.6647 0.4118 0.085 Uiso calc R 1 . .
C C6 0.7215(2) 0.6657(4) 0.6420(6) 0.0521(11) Uani d . 1 . .
C C7 0.7116(2) 0.6929(4) 0.8315(6) 0.0498(11) Uani d . 1 . .
H H7A 0.7139 0.6144 0.8911 0.060 Uiso calc R 1 . .
C C8 0.6445(2) 0.7431(5) 0.8672(7) 0.0680(14) Uani d . 1 . .
H H8A 0.6339 0.7301 0.9874 0.082 Uiso calc R 1 . .
H H8B 0.6442 0.8300 0.8458 0.082 Uiso calc R 1 . .
C C9 0.5940(2) 0.6822(6) 0.7544(8) 0.0787(16) Uani d . 1 . .
H H9A 0.5518 0.7136 0.7837 0.094 Uiso calc R 1 . .
H H9B 0.5940 0.5952 0.7760 0.094 Uiso calc R 1 . .
C C10 0.7870(2) 0.6163(5) 0.5973(6) 0.0640(13) Uani d . 1 . .
H H10A 0.7920 0.6179 0.4731 0.077 Uiso calc R 1 . .
H H10B 0.7892 0.5320 0.6338 0.077 Uiso calc R 1 . .
C C11 0.8424(2) 0.6850(5) 0.6776(6) 0.0577(12) Uani d . 1 . .
H H11A 0.8465 0.7645 0.6245 0.069 Uiso calc R 1 . .
H H11B 0.8822 0.6409 0.6592 0.069 Uiso calc R 1 . .
C C12 0.82995(19) 0.6994(4) 0.8726(5) 0.0445(10) Uani d . 1 . .
H H12A 0.8203 0.6169 0.9128 0.053 Uiso calc R 1 . .
C C13 0.7675(2) 0.7720(4) 0.9057(5) 0.0484(11) Uani d . 1 . .
C C14 0.8910(2) 0.7370(4) 0.9743(6) 0.0532(12) Uani d . 1 . .
C C15 0.8742(3) 0.7497(5) 1.1667(7) 0.0662(14) Uani d . 1 . .
H H15A 0.8647 0.6699 1.2137 0.079 Uiso calc R 1 . .
H H15B 0.9110 0.7821 1.2280 0.079 Uiso calc R 1 . .
C C16 0.8169(3) 0.8327(5) 1.1954(7) 0.0697(14) Uani d . 1 . .
H H16A 0.8081 0.8385 1.3178 0.084 Uiso calc R 1 . .
H H16B 0.8270 0.9137 1.1535 0.084 Uiso calc R 1 . .
C C17 0.7580(2) 0.7849(5) 1.1030(5) 0.0562(13) Uani d . 1 . .
H H17A 0.7224 0.8396 1.1244 0.067 Uiso calc R 1 . .
H H17B 0.7469 0.7061 1.1505 0.067 Uiso calc R 1 . .
C C18 0.7663(2) 0.8972(4) 0.8218(7) 0.0620(13) Uani d . 1 . .
H H18A 0.8006 0.9458 0.8672 0.093 Uiso calc R 1 . .
H H18B 0.7260 0.9360 0.8456 0.093 Uiso calc R 1 . .
H H18C 0.7715 0.8887 0.6995 0.093 Uiso calc R 1 . .
C C19 0.9237(2) 0.8539(5) 0.9099(8) 0.0758(16) Uani d . 1 . .
H H19A 0.9608 0.8706 0.9794 0.114 Uiso calc R 1 . .
H H19B 0.8941 0.9206 0.9181 0.114 Uiso calc R 1 . .
H H19C 0.9366 0.8435 0.7922 0.114 Uiso calc R 1 . .
C C20 0.9393(2) 0.6334(4) 0.9643(7) 0.062 Uani d . 1 . .

loop_
_atom_site_aniso_label
_atom_site_aniso_U_11
_atom_site_aniso_U_22
_atom_site_aniso_U_33
_atom_site_aniso_U_12
_atom_site_aniso_U_13
_atom_site_aniso_U_23
O1 0.0487(19) 0.069(2) 0.185(4) 0.0073(17) -0.008(3) -0.014(3)
O2 0.065(2) 0.063(2) 0.223(6) 0.0112(18) -0.001(3) 0.030(3)
C1 0.150(8) 0.132(7) 0.166(10) 0.000(6) -0.001(8) 0.027(7)
C2 0.098(5) 0.129(7) 0.130(7) 0.024(5) -0.018(5) 0.027(6)
C3 0.090(5) 0.158(7) 0.124(6) -0.019(5) -0.015(5) -0.021(6)
C4 0.056(3) 0.104(5) 0.080(4) 0.003(3) -0.012(3) -0.004(4)
C5 0.065(3) 0.086(4) 0.062(3) 0.001(3) 0.007(3) -0.009(3)
C6 0.056(3) 0.049(2) 0.051(3) 0.000(2) 0.004(2) -0.009(2)
C7 0.050(3) 0.052(3) 0.048(2) 0.007(2) 0.010(2) 0.007(2)
C8 0.049(3) 0.088(3) 0.067(3) 0.012(3) 0.004(3) -0.003(3)
C9 0.053(3) 0.084(4) 0.100(4) 0.003(3) 0.004(3) 0.008(4)
C10 0.064(3) 0.076(3) 0.052(3) 0.008(3) 0.008(2) -0.013(3)
C11 0.051(3) 0.069(3) 0.053(3) 0.010(2) 0.014(2) -0.002(3)
C12 0.049(2) 0.042(2) 0.042(2) 0.0070(19) 0.007(2) 0.005(2)
C13 0.055(2) 0.050(2) 0.041(2) 0.013(2) 0.004(2) 0.001(2)
C14 0.052(2) 0.045(2) 0.063(3) 0.002(2) -0.004(2) 0.006(2)
C15 0.071(3) 0.070(3) 0.057(3) 0.016(3) -0.011(3) 0.000(3)
C16 0.089(4) 0.069(3) 0.052(3) 0.017(3) -0.009(3) -0.008(3)
C17 0.068(3) 0.059(3) 0.042(3) 0.016(2) 0.001(2) -0.004(2)
C18 0.073(3) 0.051(3) 0.062(3) 0.010(2) -0.006(3) 0.007(2)
C19 0.070(3) 0.065(3) 0.093(4) -0.013(3) -0.021(3) 0.011(3)
C20 0.068 0.053 0.064 -0.002 -0.007 0.008

loop_
_atom_type_symbol
_atom_type_description
_atom_type_scat_dispersion_real
_atom_type_scat_dispersion_imag
_atom_type_scat_source
C C 0.0033 0.0016 'International Tables Vol C Tables 4.2.6.8 and 6.1.1.4'
H H 0.0000 0.0000 'International Tables Vol C Tables 4.2.6.8 and 6.1.1.4'
O O 0.0106 0.0060 'International Tables Vol C Tables 4.2.6.8 and 6.1.1.4'

loop_
_geom_angle_atom_site_label_1
_geom_angle_atom_site_label_2
_geom_angle_atom_site_label_3
_geom_angle_site_symmetry_1
_geom_angle_site_symmetry_3
_geom_angle
_geom_angle_publ_flag
C20 O2 H2B . . 109.5 ?
C2 C1 H1A . . 120.0 ?
C2 C1 H1B . . 120.0 ?
H1A C1 H1B . . 120.0 ?
C1 C2 C4 . . 131.5(10) ?
C1 C2 H2A . . 114.3 ?
C4 C2 H2A . . 114.3 ?
C4 C3 H3A . . 109.5 ?
C4 C3 H3B . . 109.5 ?
H3A C3 H3B . . 109.5 ?
C4 C3 H3C . . 109.5 ?
H3A C3 H3C . . 109.5 ?
H3B C3 H3C . . 109.5 ?
C5 C4 C2 . . 109.1(6) ?
C5 C4 C9 . . 108.3(5) ?
C2 C4 C9 . . 114.9(6) ?
C5 C4 C3 . . 107.9(5) ?
C2 C4 C3 . . 106.9(6) ?
C9 C4 C3 . . 109.5(6) ?
C6 C5 C4 . . 126.2(5) ?
C6 C5 H5A . . 116.9 ?
C4 C5 H5A . . 116.9 ?
C5 C6 C10 . . 122.0(4) ?
C5 C6 C7 . . 123.1(4) ?
C10 C6 C7 . . 114.7(4) ?
C6 C7 C8 . . 111.8(4) ?
C6 C7 C13 . . 111.4(4) ?
C8 C7 C13 . . 114.4(4) ?
C6 C7 H7A . . 106.2 ?
C8 C7 H7A . . 106.2 ?
C13 C7 H7A . . 106.2 ?
C9 C8 C7 . . 111.6(4) ?
C9 C8 H8A . . 109.3 ?
C7 C8 H8A . . 109.3 ?
C9 C8 H8B . . 109.3 ?
C7 C8 H8B . . 109.3 ?
H8A C8 H8B . . 108.0 ?
C8 C9 C4 . . 110.8(5) ?
C8 C9 H9A . . 109.5 ?
C4 C9 H9A . . 109.5 ?
C8 C9 H9B . . 109.5 ?
C4 C9 H9B . . 109.5 ?
H9A C9 H9B . . 108.1 ?
C6 C10 C11 . . 114.5(4) ?
C6 C10 H10A . . 108.6 ?
C11 C10 H10A . . 108.6 ?
C6 C10 H10B . . 108.6 ?
C11 C10 H10B . . 108.6 ?
H10A C10 H10B . . 107.6 ?
C10 C11 C12 . . 109.1(4) ?
C10 C11 H11A . . 109.9 ?
C12 C11 H11A . . 109.9 ?
C10 C11 H11B . . 109.9 ?
C12 C11 H11B . . 109.9 ?
H11A C11 H11B . . 108.3 ?
C11 C12 C13 . . 110.9(3) ?
C11 C12 C14 . . 112.8(4) ?
C13 C12 C14 . . 117.8(3) ?
C11 C12 H12A . . 104.6 ?
C13 C12 H12A . . 104.6 ?
C14 C12 H12A . . 104.6 ?
C18 C13 C12 . . 114.1(4) ?
C18 C13 C17 . . 109.7(4) ?
C12 C13 C17 . . 108.6(4) ?
C18 C13 C7 . . 109.4(4) ?
C12 C13 C7 . . 106.2(3) ?
C17 C13 C7 . . 108.7(4) ?
C20 C14 C19 . . 108.4(4) ?
C20 C14 C15 . . 105.6(4) ?
C19 C14 C15 . . 109.9(4) ?
C20 C14 C12 . . 108.5(4) ?
C19 C14 C12 . . 114.8(4) ?
C15 C14 C12 . . 109.3(4) ?
C16 C15 C14 . . 112.1(4) ?
C16 C15 H15A . . 109.2 ?
C14 C15 H15A . . 109.2 ?
C16 C15 H15B . . 109.2 ?
C14 C15 H15B . . 109.2 ?
H15A C15 H15B . . 107.9 ?
C17 C16 C15 . . 111.0(4) ?
C17 C16 H16A . . 109.4 ?
C15 C16 H16A . . 109.4 ?
C17 C16 H16B . . 109.4 ?
C15 C16 H16B . . 109.4 ?
H16A C16 H16B . . 108.0 ?
C16 C17 C13 . . 113.4(4) ?
C16 C17 H17A . . 108.9 ?
C13 C17 H17A . . 108.9 ?
C16 C17 H17B . . 108.9 ?
C13 C17 H17B . . 108.9 ?
H17A C17 H17B . . 107.7 ?
C13 C18 H18A . . 109.5 ?
C13 C18 H18B . . 109.5 ?
H18A C18 H18B . . 109.5 ?
C13 C18 H18C . . 109.5 ?
H18A C18 H18C . . 109.5 ?
H18B C18 H18C . . 109.5 ?
C14 C19 H19A . . 109.5 ?
C14 C19 H19B . . 109.5 ?
H19A C19 H19B . . 109.5 ?
C14 C19 H19C . . 109.5 ?
H19A C19 H19C . . 109.5 ?
H19B C19 H19C . . 109.5 ?
O1 C20 O2 . . 120.0(5) ?
O1 C20 C14 . . 121.1(4) ?
O2 C20 C14 . . 118.8(4) ?

loop_
_geom_bond_atom_site_label_1
_geom_bond_atom_site_label_2
_geom_bond_site_symmetry_2
_geom_bond_distance
_geom_bond_publ_flag
O1 C20 . 1.223(6) ?
O2 C20 . 1.273(6) ?
O2 H2B . 0.8200 ?
C1 C2 . 1.251(11) ?
C1 H1A . 0.9300 ?
C1 H1B . 0.9300 ?
C2 C4 . 1.531(10) ?
C2 H2A . 0.9300 ?
C3 C4 . 1.592(9) ?
C3 H3A . 0.9600 ?
C3 H3B . 0.9600 ?
C3 H3C . 0.9600 ?
C4 C5 . 1.479(7) ?
C4 C9 . 1.554(8) ?
C5 C6 . 1.315(6) ?
C5 H5A . 0.9300 ?
C6 C10 . 1.507(6) ?
C6 C7 . 1.516(6) ?
C7 C8 . 1.527(6) ?
C7 C13 . 1.563(6) ?
C7 H7A . 0.9800 ?
C8 C9 . 1.524(7) ?
C8 H8A . 0.9700 ?
C8 H8B . 0.9700 ?
C9 H9A . 0.9700 ?
C9 H9B . 0.9700 ?
C10 C11 . 1.514(7) ?
C10 H10A . 0.9700 ?
C10 H10B . 0.9700 ?
C11 C12 . 1.544(6) ?
C11 H11A . 0.9700 ?
C11 H11B . 0.9700 ?
C12 C13 . 1.546(6) ?
C12 C14 . 1.552(6) ?
C12 H12A . 0.9800 ?
C13 C18 . 1.523(6) ?
C13 C17 . 1.551(6) ?
C14 C20 . 1.520(6) ?
C14 C19 . 1.538(6) ?
C14 C15 . 1.541(7) ?
C15 C16 . 1.517(7) ?
C15 H15A . 0.9700 ?
C15 H15B . 0.9700 ?
C16 C17 . 1.515(7) ?
C16 H16A . 0.9700 ?
C16 H16B . 0.9700 ?
C17 H17A . 0.9700 ?
C17 H17B . 0.9700 ?
C18 H18A . 0.9600 ?
C18 H18B . 0.9600 ?
C18 H18C . 0.9600 ?
C19 H19A . 0.9600 ?
C19 H19B . 0.9600 ?
C19 H19C . 0.9600 ?

loop_
_geom_torsion_atom_site_label_1
_geom_torsion_atom_site_label_2
_geom_torsion_atom_site_label_3
_geom_torsion_atom_site_label_4
_geom_torsion_site_symmetry_1
_geom_torsion_site_symmetry_2
_geom_torsion_site_symmetry_3
_geom_torsion_site_symmetry_4
_geom_torsion
_geom_torsion_publ_flag
C1 C2 C4 C5 . . . . -138.0(10) ?
C1 C2 C4 C9 . . . . -16.1(13) ?
C1 C2 C4 C3 . . . . 105.6(12) ?
C2 C4 C5 C6 . . . . 108.1(7) ?
C9 C4 C5 C6 . . . . -17.6(9) ?
C3 C4 C5 C6 . . . . -136.1(6) ?
C4 C5 C6 C10 . . . . 170.2(5) ?
C4 C5 C6 C7 . . . . -5.4(9) ?
C5 C6 C7 C8 . . . . -4.4(7) ?
C10 C6 C7 C8 . . . . 179.7(4) ?
C5 C6 C7 C13 . . . . -133.9(5) ?
C10 C6 C7 C13 . . . . 50.2(5) ?
C6 C7 C8 C9 . . . . 37.2(6) ?
C13 C7 C8 C9 . . . . 165.1(4) ?
C7 C8 C9 C4 . . . . -61.6(6) ?
C5 C4 C9 C8 . . . . 49.7(7) ?
C2 C4 C9 C8 . . . . -72.5(6) ?
C3 C4 C9 C8 . . . . 167.2(5) ?
C5 C6 C10 C11 . . . . 137.5(5) ?
C7 C6 C10 C11 . . . . -46.6(6) ?
C6 C10 C11 C12 . . . . 50.2(6) ?
C10 C11 C12 C13 . . . . -60.7(5) ?
C10 C11 C12 C14 . . . . 164.6(4) ?
C11 C12 C13 C18 . . . . -56.5(5) ?
C14 C12 C13 C18 . . . . 75.7(5) ?
C11 C12 C13 C17 . . . . -179.2(4) ?
C14 C12 C13 C17 . . . . -47.0(5) ?
C11 C12 C13 C7 . . . . 64.1(4) ?
C14 C12 C13 C7 . . . . -163.7(4) ?
C6 C7 C13 C18 . . . . 66.0(5) ?
C8 C7 C13 C18 . . . . -62.1(5) ?
C6 C7 C13 C12 . . . . -57.6(4) ?
C8 C7 C13 C12 . . . . 174.3(4) ?
C6 C7 C13 C17 . . . . -174.2(4) ?
C8 C7 C13 C17 . . . . 57.7(5) ?
C11 C12 C14 C20 . . . . -65.6(5) ?
C13 C12 C14 C20 . . . . 163.0(4) ?
C11 C12 C14 C19 . . . . 55.8(5) ?
C13 C12 C14 C19 . . . . -75.5(5) ?
C11 C12 C14 C15 . . . . 179.8(4) ?
C13 C12 C14 C15 . . . . 48.4(5) ?
C20 C14 C15 C16 . . . . -168.9(4) ?
C19 C14 C15 C16 . . . . 74.3(5) ?
C12 C14 C15 C16 . . . . -52.4(6) ?
C14 C15 C16 C17 . . . . 59.3(6) ?
C15 C16 C17 C13 . . . . -58.9(6) ?
C18 C13 C17 C16 . . . . -74.5(5) ?
C12 C13 C17 C16 . . . . 50.8(5) ?
C7 C13 C17 C16 . . . . 165.9(4) ?
C19 C14 C20 O1 . . . . 18.5(7) ?
C15 C14 C20 O1 . . . . -99.2(6) ?
C12 C14 C20 O1 . . . . 143.8(5) ?
C19 C14 C20 O2 . . . . -160.4(5) ?
C15 C14 C20 O2 . . . . 81.9(6) ?
C12 C14 C20 O2 . . . . -35.2(7) ?

loop_
_cod_related_entry_id
_cod_related_entry_database
_cod_related_entry_code
1 ChemSpider 191072
